data_4003882
loop_
_publ_author_name
'Zhao, Xin'
'Lin, Chensheng'
'Chen, Jindong'
'Luo, Min'
'Xu, Feng'
'Yang, Shunda'
'Shi, Shuangshuang'
'Li, Bingxuan'
'Ye, Ning'

_publ_section_title
;
 Halonitrides Zn2NX (X=Cl,Br): Novel Mid-Infrared Nonlinear Optical
 Materials
;
_journal_issue 4
_journal_name_full 'Chemistry of Materials'
_journal_page_first 1462
_journal_page_last 1470
_journal_paper_doi 10.1021/acs.chemmater.0c04772
_journal_volume 33
_journal_year 2021
_chemical_formula_moiety 'Br N Zn2'
_chemical_formula_sum 'Br N Zn2'
_chemical_formula_weight 224.66
_space_group_crystal_system orthorhombic
_space_group_IT_number 33
_space_group_name_Hall 'P 2c -2n'
_space_group_name_H-M_alt 'P n a 21'
_atom_sites_solution_primary dual
_audit_creation_date 2020-12-26
_audit_creation_method
;
Olex2 1.3
(compiled 2020.07.31 svn.rc2a77460 for OlexSys, GUI svn.r6145)
;
_cell_angle_alpha 90
_cell_angle_beta 90
_cell_angle_gamma 90
_cell_formula_units_Z 4
_cell_length_a 6.222(7)
_cell_length_b 7.650(8)
_cell_length_c 6.094(7)
_cell_measurement_reflns_used 982
_cell_measurement_temperature 293(2)
_cell_measurement_theta_max 27.5010
_cell_measurement_theta_min 3.2743
_cell_volume 290.1(6)
_computing_molecular_graphics 'Olex2 1.3 (Dolomanov et al., 2009)'
_computing_publication_material 'Olex2 1.3 (Dolomanov et al., 2009)'
_computing_structure_refinement 'SHELXL 2017/1 (Sheldrick, 2015)'
_computing_structure_solution 'SHELXT 2014/5 (Sheldrick, 2014)'
_diffrn_ambient_temperature 293(2)
_diffrn_measured_fraction_theta_full 0.979
_diffrn_measured_fraction_theta_max 0.981
_diffrn_measurement_device_type 'Bruker P4'
_diffrn_measurement_method '\w scans'
_diffrn_radiation_monochromator graphite
_diffrn_radiation_type MoK\a
_diffrn_radiation_wavelength 0.71073
_diffrn_reflns_av_R_equivalents 0.0444
_diffrn_reflns_av_unetI/netI 0.0477
_diffrn_reflns_Laue_measured_fraction_full 0.979
_diffrn_reflns_Laue_measured_fraction_max 0.981
_diffrn_reflns_limit_h_max 8
_diffrn_reflns_limit_h_min -7
_diffrn_reflns_limit_k_max 9
_diffrn_reflns_limit_k_min -9
_diffrn_reflns_limit_l_max 7
_diffrn_reflns_limit_l_min -7
_diffrn_reflns_number 2135
_diffrn_reflns_point_group_measured_fraction_full 0.987
_diffrn_reflns_point_group_measured_fraction_max 0.988
_diffrn_reflns_theta_full 25.242
_diffrn_reflns_theta_max 27.456
_diffrn_reflns_theta_min 4.222
_exptl_absorpt_coefficient_mu 29.979
_exptl_absorpt_correction_type none
_exptl_crystal_density_diffrn 5.144
_exptl_crystal_description Prism
_exptl_crystal_F_000 408
_exptl_crystal_size_max 0.1000
_exptl_crystal_size_mid 0.1000
_exptl_crystal_size_min 0.1000
_refine_diff_density_max 0.925
_refine_diff_density_min -1.507
_refine_diff_density_rms 0.315
_refine_ls_abs_structure_details
;
 Refined as an inversion twin.
;
_refine_ls_abs_structure_Flack 0.45(5)
_refine_ls_extinction_method none
_refine_ls_goodness_of_fit_ref 1.016
_refine_ls_hydrogen_treatment undef
_refine_ls_matrix_type full
_refine_ls_number_parameters 38
_refine_ls_number_reflns 642
_refine_ls_number_restraints 1
_refine_ls_restrained_S_all 1.015
_refine_ls_R_factor_all 0.0319
_refine_ls_R_factor_gt 0.0302
_refine_ls_shift/su_max 0.000
_refine_ls_shift/su_mean 0.000
_refine_ls_structure_factor_coef Fsqd
_refine_ls_weighting_details 'w=1/[\s^2^(Fo^2^)+(0.0366P)^2^] where P=(Fo^2^+2Fc^2^)/3'
_refine_ls_weighting_scheme calc
_refine_ls_wR_factor_gt 0.0660
_refine_ls_wR_factor_ref 0.0667
_reflns_Friedel_coverage 0.844
_reflns_Friedel_fraction_full 0.996
_reflns_Friedel_fraction_max 0.997
_reflns_number_gt 607
_reflns_number_total 642
_reflns_threshold_expression 'I > 2\s(I)'
_cod_data_source_file cm0c04772_si_003.cif
_cod_data_source_block Zn2NBr
_cod_database_code 4003882
_shelx_shelxl_version_number 2017/1
_shelx_space_group_comment
;
The symmetry employed for this shelxl refinement is uniquely defined
by the following loop, which should always be used as a source of
symmetry information in preference to the above space-group names.
They are only intended as comments.
;
_olex2_refinement_description
;
1. Twinned data refinement
 Scales: 0.55(5)
 0.45(5)
;
_olex2_submission_special_instructions 'No special instructions were received'

loop_
_space_group_symop_operation_xyz
'x, y, z'
'-x, -y, z+1/2'
'x+1/2, -y+1/2, z'
'-x+1/2, y+1/2, z+1/2'

loop_
_atom_site_label
_atom_site_type_symbol
_atom_site_fract_x
_atom_site_fract_y
_atom_site_fract_z
_atom_site_U_iso_or_equiv
_atom_site_adp_type
_atom_site_occupancy
_atom_site_site_symmetry_order
_atom_site_calc_flag
_atom_site_refinement_flags_posn
_atom_site_refinement_flags_adp
_atom_site_refinement_flags_occupancy
_atom_site_disorder_assembly
_atom_site_disorder_group
Br1 Br 0.41911(16) 0.37961(12) 0.37573(16) 0.0142(3) Uani 1 1 d . . . . .
Zn1 Zn 0.63142(18) 0.68223(15) 0.3440(2) 0.0174(3) Uani 1 1 d . . . . .
Zn2 Zn 0.4820(2) 0.96882(18) 0.6555(2) 0.0216(4) Uani 1 1 d . . . . .
N1 N 0.4320(12) 0.8735(10) 0.3745(18) 0.0086(14) Uani 1 1 d . . . . .

loop_
_atom_site_aniso_label
_atom_site_aniso_U_11
_atom_site_aniso_U_22
_atom_site_aniso_U_33
_atom_site_aniso_U_23
_atom_site_aniso_U_13
_atom_site_aniso_U_12
Br1 0.0142(4) 0.0131(5) 0.0153(5) 0.0004(5) 0.0004(4) -0.0007(4)
Zn1 0.0104(5) 0.0145(6) 0.0275(7) -0.0004(6) -0.0004(5) 0.0038(4)
Zn2 0.0218(6) 0.0250(7) 0.0179(7) -0.0114(6) -0.0061(6) 0.0022(6)
N1 0.006(3) 0.011(3) 0.008(4) -0.002(4) 0.002(3) 0.002(3)

loop_
_atom_type_symbol
_atom_type_description
_atom_type_scat_dispersion_real
_atom_type_scat_dispersion_imag
_atom_type_scat_source
Br Br -0.2901 2.4595 'International Tables Vol C Tables 4.2.6.8 and 6.1.1.4'
N N 0.0061 0.0033 'International Tables Vol C Tables 4.2.6.8 and 6.1.1.4'
Zn Zn 0.2839 1.4301 'International Tables Vol C Tables 4.2.6.8 and 6.1.1.4'

loop_
_geom_angle_atom_site_label_1
_geom_angle_atom_site_label_2
_geom_angle_atom_site_label_3
_geom_angle
_geom_angle_site_symmetry_1
_geom_angle_site_symmetry_3
_geom_angle_publ_flag
Zn1 Br1 Zn1 105.38(5) . 2_665 ?
Zn1 Br1 Zn2 113.40(7) 2_665 4_544 ?
Zn1 Br1 Zn2 100.78(7) . 4_544 ?
Br1 Zn1 Br1 82.92(5) . 2_664 ?
Br1 Zn1 Zn2 127.83(6) 2_664 3_565 ?
Br1 Zn1 Zn2 115.31(8) . . ?
Br1 Zn1 Zn2 88.89(8) . 3_565 ?
Br1 Zn1 Zn2 68.77(6) 2_664 4_644 ?
Br1 Zn1 Zn2 87.39(9) . 4_644 ?
Br1 Zn1 Zn2 133.19(8) . 2_674 ?
Br1 Zn1 Zn2 75.10(6) 2_664 2_674 ?
Br1 Zn1 Zn2 134.06(6) 2_664 . ?
Zn2 Zn1 Zn2 61.63(7) 2_674 . ?
Zn2 Zn1 Zn2 59.42(7) 3_565 4_644 ?
Zn2 Zn1 Zn2 147.14(5) . 4_644 ?
Zn2 Zn1 Zn2 95.79(9) . 3_565 ?
Zn2 Zn1 Zn2 120.44(8) 2_674 4_644 ?
Zn2 Zn1 Zn2 136.94(6) 2_674 3_565 ?
N1 Zn1 Br1 98.5(3) . 2_664 ?
N1 Zn1 Br1 99.4(3) 3_565 2_664 ?
N1 Zn1 Br1 106.3(2) 3_565 . ?
N1 Zn1 Br1 109.4(2) . . ?
N1 Zn1 Zn2 113.3(3) 3_565 . ?
N1 Zn1 Zn2 37.6(3) . 2_674 ?
N1 Zn1 Zn2 117.6(2) 3_565 2_674 ?
N1 Zn1 Zn2 34.9(3) 3_565 3_565 ?
N1 Zn1 Zn2 132.4(3) . 3_565 ?
N1 Zn1 Zn2 36.6(3) . . ?
N1 Zn1 Zn2 34.2(3) 3_565 4_644 ?
N1 Zn1 Zn2 158.0(3) . 4_644 ?
N1 Zn1 N1 141.6(3) 3_565 . ?
Br1 Zn2 Zn1 66.05(8) 4 3_465 ?
Br1 Zn2 Zn1 127.73(8) 4 4_655 ?
Br1 Zn2 Zn1 112.33(7) 4 . ?
Br1 Zn2 Zn1 80.22(6) 4 2_675 ?
Br1 Zn2 Zn2 123.49(7) 4 2_674 ?
Br1 Zn2 Zn2 69.17(7) 4 2_675 ?
Zn1 Zn2 Zn1 163.11(7) 3_465 4_655 ?
Zn1 Zn2 Zn1 111.73(7) . 4_655 ?
Zn1 Zn2 Zn1 162.56(7) 2_675 . ?
Zn1 Zn2 Zn1 113.58(6) 2_675 3_465 ?
Zn1 Zn2 Zn1 64.32(7) . 3_465 ?
Zn1 Zn2 Zn1 64.80(7) 2_675 4_655 ?
Zn1 Zn2 Zn2 104.95(8) 2_675 2_674 ?
Zn1 Zn2 Zn2 60.06(6) 2_675 2_675 ?
Zn1 Zn2 Zn2 134.68(8) . 2_675 ?
Zn1 Zn2 Zn2 58.31(7) . 2_674 ?
Zn2 Zn2 Zn1 103.05(8) 2_674 4_655 ?
Zn2 Zn2 Zn1 60.11(5) 2_675 4_655 ?
Zn2 Zn2 Zn1 60.48(6) 2_674 3_465 ?
Zn2 Zn2 Zn1 135.13(8) 2_675 3_465 ?
Zn2 Zn2 Zn2 160.38(10) 2_674 2_675 ?
N1 Zn2 Br1 100.7(2) . 4 ?
N1 Zn2 Br1 93.9(3) 2_675 4 ?
N1 Zn2 Zn1 150.7(2) 2_675 3_465 ?
N1 Zn2 Zn1 37.5(2) . . ?
N1 Zn2 Zn1 130.9(2) . 2_675 ?
N1 Zn2 Zn1 145.0(2) 2_675 . ?
N1 Zn2 Zn1 131.5(2) . 4_655 ?
N1 Zn2 Zn1 35.3(2) 2_675 4_655 ?
N1 Zn2 Zn1 38.8(2) 2_675 2_675 ?
N1 Zn2 Zn1 35.7(2) . 3_465 ?
N1 Zn2 Zn2 125.5(3) 2_675 2_674 ?
N1 Zn2 Zn2 165.0(3) . 2_675 ?
N1 Zn2 Zn2 34.9(3) 2_675 2_675 ?
N1 Zn2 Zn2 34.6(3) . 2_674 ?
N1 Zn2 N1 160.1(4) 2_675 . ?
Zn1 N1 Zn1 116.6(4) 3_465 . ?
Zn2 N1 Zn1 103.6(4) 2_674 . ?
Zn2 N1 Zn1 105.9(4) . . ?
Zn2 N1 Zn1 109.4(5) . 3_465 ?
Zn2 N1 Zn1 110.5(5) 2_674 3_465 ?
Zn2 N1 Zn2 110.5(4) 2_674 . ?

loop_
_geom_bond_atom_site_label_1
_geom_bond_atom_site_label_2
_geom_bond_distance
_geom_bond_site_symmetry_2
_geom_bond_publ_flag
Br1 Zn1 2.672(3) . ?
Br1 Zn1 2.910(3) 2_665 ?
Br1 Zn2 2.915(3) 4_544 ?
Zn1 Zn2 3.046(3) . ?
Zn1 Zn2 3.126(3) 4_644 ?
Zn1 Zn2 3.114(3) 3_565 ?
Zn1 Zn2 2.990(3) 2_674 ?
Zn1 N1 1.927(8) . ?
Zn1 N1 1.927(8) 3_565 ?
Zn2 Zn2 3.092(3) 2_674 ?
Zn2 Zn2 3.092(3) 2_675 ?
Zn2 N1 1.888(11) . ?
Zn2 N1 1.876(10) 2_675 ?

loop_
_geom_torsion_atom_site_label_1
_geom_torsion_atom_site_label_2
_geom_torsion_atom_site_label_3
_geom_torsion_atom_site_label_4
_geom_torsion
_geom_torsion_site_symmetry_1
_geom_torsion_site_symmetry_2
_geom_torsion_site_symmetry_3
_geom_torsion_site_symmetry_4
_geom_torsion_publ_flag
Br1 Zn2 N1 Zn1 13.6(4) 4 . . 3_465 ?
Br1 Zn2 N1 Zn1 -112.8(3) 4 . . . ?
Br1 Zn2 N1 Zn2 135.5(3) 4 . . 2_674 ?
Zn1 Zn2 N1 Zn1 -163.44(16) 4_655 . . 3_465 ?
Zn1 Zn2 N1 Zn1 160.87(16) 2_675 . . . ?
Zn1 Zn2 N1 Zn1 -72.7(5) 2_675 . . 3_465 ?
Zn1 Zn2 N1 Zn1 -126.5(6) 3_465 . . . ?
Zn1 Zn2 N1 Zn1 70.1(5) 4_655 . . . ?
Zn1 Zn2 N1 Zn1 126.5(6) . . . 3_465 ?
Zn1 Zn2 N1 Zn2 49.2(5) 2_675 . . 2_674 ?
Zn1 Zn2 N1 Zn2 121.9(6) 3_465 . . 2_674 ?
Zn1 Zn2 N1 Zn2 -111.6(5) . . . 2_674 ?
Zn1 Zn2 N1 Zn2 -41.5(5) 4_655 . . 2_674 ?
Zn2 Zn2 N1 Zn1 111.6(5) 2_674 . . . ?
Zn2 Zn2 N1 Zn1 -121.9(6) 2_674 . . 3_465 ?
Zn2 Zn2 N1 Zn1 -66.4(10) 2_675 . . . ?
Zn2 Zn2 N1 Zn1 60.1(11) 2_675 . . 3_465 ?
Zn2 Zn2 N1 Zn2 -178.0(6) 2_675 . . 2_674 ?
N1 Zn2 N1 Zn1 -123.0(4) 2_675 . . 3_465 ?
N1 Zn2 N1 Zn1 110.5(4) 2_675 . . . ?
N1 Zn2 N1 Zn2 -1.1(3) 2_675 . . 2_674 ?

loop_
_twin_individual_id
_twin_individual_mass_fraction_refined
1 0.55(5)
2 0.45(5)
